data_4349216
loop_
_publ_author_name
'Ren, Wenshan'
'Gu, Defa'

_publ_section_title
;
 An Azobenzenyl Anion Radical Complex of Magnesium: Synthesis, Structure,
 and Reactivity Studies.
;
_journal_issue 22
_journal_name_full 'Inorganic chemistry'
_journal_page_first 11962
_journal_page_last 11970
_journal_paper_doi 10.1021/acs.inorgchem.6b02114
_journal_volume 55
_journal_year 2016
_chemical_formula_sum 'C43 H62 Mg N2 O2 S'
_chemical_formula_weight 695.32
_space_group_IT_number 2
_space_group_name_Hall '-P 1'
_space_group_name_H-M_alt 'P -1'
_symmetry_cell_setting triclinic
_symmetry_space_group_name_H-M 'P -1'
_atom_sites_solution_hydrogens geom
_atom_sites_solution_primary direct
_atom_sites_solution_secondary difmap
_audit_creation_method SHELXL-97
_cell_angle_alpha 74.7495(15)
_cell_angle_beta 78.1000(15)
_cell_angle_gamma 85.1180(15)
_cell_formula_units_Z 2
_cell_length_a 9.04403(16)
_cell_length_b 12.1845(2)
_cell_length_c 19.1417(3)
_cell_measurement_reflns_used 16694
_cell_measurement_temperature 100(2)
_cell_measurement_theta_max 71.2400
_cell_measurement_theta_min 5.3440
_cell_volume 1990.28(6)
_computing_cell_refinement 'ShelXL (Sheldrick, 2008)'
_computing_molecular_graphics 'Olex2 (Dolomanov et al., 2009)'
_computing_publication_material 'Olex2 (Dolomanov et al., 2009)'
_computing_structure_refinement 'SHELXL-97 (Sheldrick, 1997)'
_computing_structure_solution 'SHELXS-97 (Sheldrick, 1990)'
_diffrn_ambient_temperature 100(2)
_diffrn_measured_fraction_theta_full 0.987
_diffrn_measured_fraction_theta_max 0.987
_diffrn_measurement_device_type 'four-circle diffractometer'
_diffrn_measurement_method '\w scans'
_diffrn_radiation_monochromator graphite
_diffrn_radiation_source 'fine-focus sealed tube'
_diffrn_radiation_type CuK\a
_diffrn_radiation_wavelength 1.54184
_diffrn_reflns_av_R_equivalents 0.0362
_diffrn_reflns_av_sigmaI/netI 0.0251
_diffrn_reflns_limit_h_max 9
_diffrn_reflns_limit_h_min -11
_diffrn_reflns_limit_k_max 14
_diffrn_reflns_limit_k_min -14
_diffrn_reflns_limit_l_max 23
_diffrn_reflns_limit_l_min -23
_diffrn_reflns_number 29511
_diffrn_reflns_theta_full 71.48
_diffrn_reflns_theta_max 71.48
_diffrn_reflns_theta_min 4.88
_exptl_absorpt_coefficient_mu 1.149
_exptl_absorpt_correction_T_max 1.00000
_exptl_absorpt_correction_T_min 0.19673
_exptl_absorpt_correction_type multi-scan
_exptl_crystal_colour yellow
_exptl_crystal_density_diffrn 1.142
_exptl_crystal_density_method 'not measured'
_exptl_crystal_description block
_exptl_crystal_F_000 734
_exptl_crystal_size_max 0.27
_exptl_crystal_size_mid 0.25
_exptl_crystal_size_min 0.20
_refine_diff_density_max 0.739
_refine_diff_density_min -0.932
_refine_diff_density_rms 0.065
_refine_ls_extinction_method none
_refine_ls_goodness_of_fit_ref 1.043
_refine_ls_hydrogen_treatment mixed
_refine_ls_matrix_type full
_refine_ls_number_parameters 469
_refine_ls_number_reflns 7640
_refine_ls_number_restraints 84
_refine_ls_restrained_S_all 1.134
_refine_ls_R_factor_all 0.0681
_refine_ls_R_factor_gt 0.0651
_refine_ls_shift/su_max 0.000
_refine_ls_shift/su_mean 0.000
_refine_ls_structure_factor_coef Fsqd
_refine_ls_weighting_details 'calc w=1/[\s^2^(Fo^2^)+(0.0853P)^2^+2.5373P] where P=(Fo^2^+2Fc^2^)/3'
_refine_ls_weighting_scheme calc
_refine_ls_wR_factor_gt 0.1705
_refine_ls_wR_factor_ref 0.1731
_reflns_number_gt 7106
_reflns_number_total 7640
_reflns_threshold_expression >2sigma(I)
_cod_data_source_file ic6b02114_si_002.cif
_cod_data_source_block compound3
_cod_original_sg_symbol_H-M P-1
_cod_database_code 4349216

loop_
_symmetry_equiv_pos_as_xyz
'x, y, z'
'-x, -y, -z'

loop_
_atom_site_label
_atom_site_type_symbol
_atom_site_fract_x
_atom_site_fract_y
_atom_site_fract_z
_atom_site_U_iso_or_equiv
_atom_site_adp_type
_atom_site_occupancy
_atom_site_symmetry_multiplicity
_atom_site_calc_flag
_atom_site_refinement_flags
_atom_site_disorder_assembly
_atom_site_disorder_group
Mg1 Mg 0.48479(8) 0.79259(6) 0.25819(4) 0.01856(19) Uani 1 1 d . B .
N1 N 0.5199(2) 0.62168(15) 0.29954(10) 0.0176(4) Uani 1 1 d . . .
N2 N 0.4769(2) 0.83166(15) 0.35625(10) 0.0182(4) Uani 1 1 d . . .
O1 O 0.1893(7) 0.7439(5) 0.9712(4) 0.0966(17) Uani 0.612(7) 1 d PDU A 1
O1A O 0.2587(10) 0.7302(7) 0.9361(4) 0.0966(17) Uani 0.388(7) 1 d PDU A 2
O2 O 0.67420(19) 0.86042(15) 0.19177(9) 0.0287(4) Uani 1 1 d D . .
S1 S 0.29892(9) 0.82927(5) 0.18215(4) 0.0400(2) Uani 1 1 d . . .
C1 C 0.2621(3) 0.9806(2) 0.15969(16) 0.0335(6) Uani 1 1 d . B .
C2 C 0.2869(5) 1.0426(3) 0.08725(18) 0.0508(9) Uani 1 1 d . . .
H2 H 0.3342 1.0076 0.0504 0.061 Uiso 1 1 calc R B .
C3 C 0.2427(6) 1.1560(3) 0.06841(19) 0.0676(13) Uani 1 1 d . B .
H3 H 0.2646 1.1967 0.0192 0.081 Uiso 1 1 calc R . .
C4 C 0.1675(4) 1.2104(2) 0.12015(18) 0.0459(8) Uani 1 1 d . . .
H4 H 0.1314 1.2851 0.1062 0.055 Uiso 1 1 calc R B .
C5 C 0.1466(4) 1.1520(3) 0.19311(18) 0.0425(7) Uani 1 1 d . B .
H5 H 0.1014 1.1885 0.2295 0.051 Uiso 1 1 calc R . .
C6 C 0.1932(4) 1.0382(3) 0.21237(17) 0.0461(8) Uani 1 1 d . . .
H6 H 0.1779 0.9993 0.2620 0.055 Uiso 1 1 calc R B .
C7 C 0.4798(3) 0.53968(17) 0.26476(12) 0.0195(4) Uani 1 1 d . . .
C8 C 0.3281(3) 0.50700(18) 0.28103(13) 0.0226(5) Uani 1 1 d . . .
C9 C 0.2884(3) 0.4289(2) 0.24684(15) 0.0291(5) Uani 1 1 d . . .
H9 H 0.1893 0.4053 0.2581 0.035 Uiso 1 1 calc R . .
C10 C 0.3940(3) 0.3860(2) 0.19652(16) 0.0326(6) Uani 1 1 d . . .
H10 H 0.3658 0.3337 0.1744 0.039 Uiso 1 1 calc R . .
C11 C 0.5409(3) 0.4209(2) 0.17916(14) 0.0290(5) Uani 1 1 d . . .
H11 H 0.6105 0.3932 0.1443 0.035 Uiso 1 1 calc R . .
C12 C 0.5873(3) 0.49739(19) 0.21296(13) 0.0236(5) Uani 1 1 d . . .
C13 C 0.2095(3) 0.5539(2) 0.33576(14) 0.0258(5) Uani 1 1 d . . .
H13 H 0.2376 0.6315 0.3320 0.031 Uiso 1 1 calc R . .
C14 C 0.2086(3) 0.4862(3) 0.41476(16) 0.0396(7) Uani 1 1 d . . .
H14A H 0.1865 0.4085 0.4199 0.059 Uiso 1 1 calc R . .
H14B H 0.1328 0.5181 0.4476 0.059 Uiso 1 1 calc R . .
H14C H 0.3060 0.4892 0.4267 0.059 Uiso 1 1 calc R . .
C15 C 0.0508(3) 0.5621(3) 0.3182(2) 0.0453(7) Uani 1 1 d . . .
H15A H 0.0150 0.4869 0.3265 0.068 Uiso 1 1 calc R . .
H15B H 0.0542 0.6021 0.2675 0.068 Uiso 1 1 calc R . .
H15C H -0.0162 0.6024 0.3494 0.068 Uiso 1 1 calc R . .
C16 C 0.7502(3) 0.5331(2) 0.19013(15) 0.0286(5) Uani 1 1 d . . .
H16 H 0.7678 0.5788 0.2226 0.034 Uiso 1 1 calc R . .
C17 C 0.7773(4) 0.6074(3) 0.11117(18) 0.0486(8) Uani 1 1 d . . .
H17A H 0.7594 0.5644 0.0784 0.073 Uiso 1 1 calc R . .
H17B H 0.8798 0.6315 0.0974 0.073 Uiso 1 1 calc R . .
H17C H 0.7096 0.6728 0.1080 0.073 Uiso 1 1 calc R . .
C18 C 0.8629(3) 0.4307(2) 0.19690(17) 0.0365(6) Uani 1 1 d . . .
H18A H 0.8416 0.3825 0.2461 0.055 Uiso 1 1 calc R . .
H18B H 0.9640 0.4573 0.1866 0.055 Uiso 1 1 calc R . .
H18C H 0.8536 0.3885 0.1623 0.055 Uiso 1 1 calc R . .
C19 C 0.5833(2) 0.58497(18) 0.35877(12) 0.0183(4) Uani 1 1 d . . .
C20 C 0.6306(3) 0.46066(19) 0.38382(13) 0.0243(5) Uani 1 1 d . . .
H20A H 0.5591 0.4139 0.3754 0.036 Uiso 1 1 calc R . .
H20B H 0.6336 0.4420 0.4355 0.036 Uiso 1 1 calc R . .
H20C H 0.7290 0.4473 0.3564 0.036 Uiso 1 1 calc R . .
C21 C 0.6089(2) 0.65479(18) 0.40302(12) 0.0192(4) Uani 1 1 d . . .
H21 H 0.6745 0.6233 0.4352 0.023 Uiso 1 1 calc R . .
C22 C 0.5508(2) 0.76461(19) 0.40616(12) 0.0184(4) Uani 1 1 d . . .
C23 C 0.5727(3) 0.8047(2) 0.47148(13) 0.0234(5) Uani 1 1 d . . .
H23A H 0.6457 0.8632 0.4553 0.035 Uiso 1 1 calc R . .
H23B H 0.6080 0.7419 0.5069 0.035 Uiso 1 1 calc R . .
H23C H 0.4782 0.8343 0.4938 0.035 Uiso 1 1 calc R . .
C24 C 0.3978(3) 0.93279(19) 0.37157(12) 0.0205(5) Uani 1 1 d . . .
C25 C 0.2415(3) 0.9278(2) 0.40058(14) 0.0275(5) Uani 1 1 d . . .
C26 C 0.1623(3) 1.0276(2) 0.41021(16) 0.0331(6) Uani 1 1 d . . .
H26 H 0.0593 1.0254 0.4300 0.040 Uiso 1 1 calc R . .
C27 C 0.2348(3) 1.1304(2) 0.39076(16) 0.0338(6) Uani 1 1 d . . .
H27 H 0.1800 1.1964 0.3970 0.041 Uiso 1 1 calc R . .
C28 C 0.3867(3) 1.1347(2) 0.36237(14) 0.0294(5) Uani 1 1 d . . .
H28 H 0.4338 1.2041 0.3492 0.035 Uiso 1 1 calc R . .
C29 C 0.4726(3) 1.03664(19) 0.35279(12) 0.0230(5) Uani 1 1 d . . .
C30 C 0.1598(3) 0.8160(3) 0.42222(18) 0.0374(7) Uani 1 1 d . . .
H30 H 0.2193 0.7648 0.3945 0.045 Uiso 1 1 calc R . .
C31 C 0.1494(4) 0.7596(2) 0.5040(2) 0.0491(8) Uani 1 1 d . . .
H31A H 0.2490 0.7492 0.5154 0.074 Uiso 1 1 calc R . .
H31B H 0.1040 0.6870 0.5157 0.074 Uiso 1 1 calc R . .
H31C H 0.0887 0.8071 0.5325 0.074 Uiso 1 1 calc R . .
C32 C 0.0014(4) 0.8300(4) 0.4042(2) 0.0601(10) Uani 1 1 d . . .
H32A H -0.0404 0.7564 0.4140 0.090 Uiso 1 1 calc R . .
H32B H 0.0070 0.8682 0.3530 0.090 Uiso 1 1 calc R . .
H32C H -0.0620 0.8741 0.4341 0.090 Uiso 1 1 calc R . .
C33 C 0.6407(3) 1.0461(2) 0.32075(14) 0.0277(5) Uani 1 1 d . . .
H33 H 0.6837 0.9692 0.3221 0.033 Uiso 1 1 calc R . .
C34 C 0.7242(3) 1.0995(2) 0.36540(17) 0.0365(6) Uani 1 1 d . . .
H34A H 0.6895 1.1771 0.3616 0.055 Uiso 1 1 calc R . .
H34B H 0.8310 1.0970 0.3463 0.055 Uiso 1 1 calc R . .
H34C H 0.7043 1.0576 0.4162 0.055 Uiso 1 1 calc R . .
C35 C 0.6682(4) 1.1153(2) 0.24043(16) 0.0417(7) Uani 1 1 d . . .
H35A H 0.6102 1.0854 0.2133 0.063 Uiso 1 1 calc R . .
H35B H 0.7737 1.1105 0.2193 0.063 Uiso 1 1 calc R . .
H35C H 0.6379 1.1934 0.2382 0.063 Uiso 1 1 calc R . .
C36 C 0.6893(10) 0.927(3) 0.1148(7) 0.0382(9) Uani 0.574(6) 1 d PDU B 1
H36A H 0.6274 0.9967 0.1112 0.046 Uiso 0.574(6) 1 calc PR B 1
H36B H 0.6598 0.8834 0.0845 0.046 Uiso 0.574(6) 1 calc PR B 1
C37 C 0.8571(8) 0.9533(7) 0.0911(4) 0.0594(18) Uani 0.574(6) 1 d PDU B 1
H37A H 0.8781 1.0222 0.1032 0.071 Uiso 0.574(6) 1 calc PR B 1
H37B H 0.8914 0.9611 0.0386 0.071 Uiso 0.574(6) 1 calc PR B 1
C38 C 0.9309(6) 0.8476(7) 0.1369(4) 0.0602(15) Uani 0.574(6) 1 d PDU B 1
H38A H 1.0334 0.8611 0.1397 0.072 Uiso 0.574(6) 1 calc PR B 1
H38B H 0.9307 0.7815 0.1176 0.072 Uiso 0.574(6) 1 calc PR B 1
C39 C 0.8225(8) 0.8356(17) 0.2119(5) 0.0412(10) Uani 0.574(6) 1 d PDU B 1
H39A H 0.8287 0.7592 0.2431 0.049 Uiso 0.574(6) 1 calc PR B 1
H39B H 0.8448 0.8895 0.2373 0.049 Uiso 0.574(6) 1 calc PR B 1
C36A C 0.6692(13) 0.929(4) 0.1165(9) 0.0382(9) Uani 0.426(6) 1 d PDU B 2
H36C H 0.6274 1.0050 0.1176 0.046 Uiso 0.426(6) 1 calc PR B 2
H36D H 0.6067 0.8941 0.0935 0.046 Uiso 0.426(6) 1 calc PR B 2
C37A C 0.8328(12) 0.9358(12) 0.0735(5) 0.0594(18) Uani 0.426(6) 1 d PDU B 2
H37C H 0.8583 0.8735 0.0499 0.071 Uiso 0.426(6) 1 calc PR B 2
H37D H 0.8492 1.0073 0.0364 0.071 Uiso 0.426(6) 1 calc PR B 2
C38A C 0.9226(8) 0.9266(9) 0.1323(5) 0.0602(15) Uani 0.426(6) 1 d PDU B 2
H38C H 0.9290 1.0001 0.1419 0.072 Uiso 0.426(6) 1 calc PR B 2
H38D H 1.0240 0.8963 0.1184 0.072 Uiso 0.426(6) 1 calc PR B 2
C39A C 0.8317(10) 0.843(2) 0.2004(8) 0.0412(10) Uani 0.426(6) 1 d PDU B 2
H39C H 0.8659 0.7651 0.2017 0.049 Uiso 0.426(6) 1 calc PR B 2
H39D H 0.8438 0.8599 0.2457 0.049 Uiso 0.426(6) 1 calc PR B 2
C40 C 0.3564(7) 0.7545(4) 0.9790(3) 0.0852(16) Uani 1 1 d D . .
H40A H 0.4243 0.7652 0.9315 0.102 Uiso 1 1 calc R A 1
H40B H 0.3647 0.8181 0.9995 0.102 Uiso 1 1 calc R A 1
C41 C 0.3922(5) 0.6436(3) 1.0305(2) 0.0588(9) Uani 1 1 d D A .
H41A H 0.4733 0.6014 1.0062 0.071 Uiso 1 1 calc R . .
H41B H 0.4207 0.6559 1.0740 0.071 Uiso 1 1 calc R . .
C42 C 0.2467(6) 0.5821(5) 1.0504(3) 0.098(2) Uani 1 1 d D . .
H42A H 0.2662 0.5007 1.0575 0.118 Uiso 1 1 calc R A .
H42B H 0.1857 0.5960 1.0955 0.118 Uiso 1 1 calc R . .
C43 C 0.1707(5) 0.6271(4) 0.9890(2) 0.0668(11) Uani 1 1 d D A .
H43A H 0.2161 0.5956 0.9476 0.080 Uiso 1 1 calc R C 1
H43B H 0.0643 0.6096 1.0030 0.080 Uiso 1 1 calc R C 1

loop_
_atom_site_aniso_label
_atom_site_aniso_U_11
_atom_site_aniso_U_22
_atom_site_aniso_U_33
_atom_site_aniso_U_23
_atom_site_aniso_U_13
_atom_site_aniso_U_12
Mg1 0.0232(4) 0.0128(3) 0.0198(4) -0.0001(3) -0.0102(3) 0.0012(3)
N1 0.0188(9) 0.0126(8) 0.0214(9) -0.0006(7) -0.0083(7) -0.0017(7)
N2 0.0209(9) 0.0123(8) 0.0203(9) -0.0002(7) -0.0064(7) -0.0013(7)
O1 0.102(4) 0.108(3) 0.093(4) -0.051(3) -0.039(3) 0.053(3)
O1A 0.102(4) 0.108(3) 0.093(4) -0.051(3) -0.039(3) 0.053(3)
O2 0.0261(9) 0.0276(9) 0.0287(9) -0.0001(7) -0.0056(7) -0.0015(7)
S1 0.0499(4) 0.0213(3) 0.0544(4) 0.0051(3) -0.0406(4) -0.0028(3)
C1 0.0359(15) 0.0267(13) 0.0394(15) 0.0020(11) -0.0226(12) -0.0040(11)
C2 0.079(2) 0.0346(16) 0.0344(16) -0.0043(13) -0.0110(16) 0.0099(16)
C3 0.127(4) 0.0315(17) 0.0303(16) 0.0081(13) -0.0100(19) 0.014(2)
C4 0.064(2) 0.0239(14) 0.0492(18) -0.0030(12) -0.0202(16) 0.0050(13)
C5 0.0502(18) 0.0388(16) 0.0412(16) -0.0120(13) -0.0124(14) -0.0011(13)
C6 0.062(2) 0.0389(16) 0.0334(15) 0.0031(12) -0.0159(14) -0.0036(14)
C7 0.0241(11) 0.0104(9) 0.0242(11) 0.0004(8) -0.0114(9) -0.0004(8)
C8 0.0238(12) 0.0132(10) 0.0302(12) 0.0011(9) -0.0122(9) -0.0014(8)
C9 0.0292(13) 0.0185(11) 0.0431(14) -0.0037(10) -0.0190(11) -0.0029(9)
C10 0.0419(15) 0.0208(12) 0.0432(15) -0.0111(11) -0.0226(12) -0.0005(10)
C11 0.0375(14) 0.0207(12) 0.0315(13) -0.0084(10) -0.0123(11) 0.0044(10)
C12 0.0285(12) 0.0146(10) 0.0271(12) -0.0012(9) -0.0100(10) 0.0010(9)
C13 0.0203(12) 0.0185(11) 0.0382(14) -0.0038(10) -0.0076(10) -0.0037(9)
C14 0.0338(15) 0.0431(16) 0.0362(15) -0.0033(12) -0.0030(12) 0.0000(12)
C15 0.0250(14) 0.0561(19) 0.0587(19) -0.0191(16) -0.0135(13) 0.0056(13)
C16 0.0287(13) 0.0224(12) 0.0331(13) -0.0061(10) -0.0042(10) 0.0005(10)
C17 0.0406(17) 0.0480(18) 0.0424(17) 0.0058(14) 0.0036(13) -0.0027(14)
C18 0.0299(14) 0.0348(15) 0.0490(17) -0.0168(13) -0.0121(12) 0.0070(11)
C19 0.0167(10) 0.0138(10) 0.0211(10) 0.0026(8) -0.0053(8) -0.0009(8)
C20 0.0290(12) 0.0141(10) 0.0273(12) 0.0019(9) -0.0101(10) 0.0013(9)
C21 0.0192(11) 0.0177(10) 0.0196(10) 0.0013(8) -0.0088(8) -0.0002(8)
C22 0.0170(10) 0.0184(10) 0.0180(10) 0.0001(8) -0.0038(8) -0.0048(8)
C23 0.0236(12) 0.0249(12) 0.0212(11) -0.0027(9) -0.0069(9) -0.0019(9)
C24 0.0254(12) 0.0174(11) 0.0198(10) -0.0039(8) -0.0088(9) 0.0014(9)
C25 0.0251(12) 0.0289(13) 0.0328(13) -0.0133(10) -0.0087(10) 0.0002(10)
C26 0.0252(13) 0.0389(15) 0.0429(15) -0.0222(12) -0.0115(11) 0.0063(11)
C27 0.0406(15) 0.0263(13) 0.0407(15) -0.0163(11) -0.0172(12) 0.0125(11)
C28 0.0432(15) 0.0182(11) 0.0290(12) -0.0067(9) -0.0116(11) 0.0017(10)
C29 0.0329(13) 0.0160(11) 0.0201(11) -0.0021(8) -0.0083(9) -0.0007(9)
C30 0.0225(13) 0.0381(15) 0.0578(18) -0.0288(14) 0.0022(12) -0.0063(11)
C31 0.0403(17) 0.0225(13) 0.080(2) 0.0061(14) -0.0248(16) -0.0036(12)
C32 0.048(2) 0.078(3) 0.057(2) -0.0015(19) -0.0232(17) -0.0333(19)
C33 0.0353(14) 0.0162(11) 0.0294(13) -0.0050(9) 0.0001(10) -0.0063(9)
C34 0.0330(14) 0.0307(14) 0.0482(16) -0.0151(12) -0.0029(12) -0.0097(11)
C35 0.059(2) 0.0242(13) 0.0332(15) -0.0022(11) 0.0054(13) -0.0065(13)
C36 0.042(2) 0.0412(18) 0.0250(14) 0.0004(13) 0.0016(17) -0.011(3)
C37 0.049(3) 0.092(4) 0.044(3) -0.024(3) 0.004(3) -0.052(3)
C38 0.030(2) 0.080(4) 0.082(3) -0.040(3) -0.007(2) -0.012(3)
C39 0.0267(16) 0.044(3) 0.062(3) -0.025(2) -0.0156(18) 0.0032(15)
C36A 0.042(2) 0.0412(18) 0.0250(14) 0.0004(13) 0.0016(17) -0.011(3)
C37A 0.049(3) 0.092(4) 0.044(3) -0.024(3) 0.004(3) -0.052(3)
C38A 0.030(2) 0.080(4) 0.082(3) -0.040(3) -0.007(2) -0.012(3)
C39A 0.0267(16) 0.044(3) 0.062(3) -0.025(2) -0.0156(18) 0.0032(15)
C40 0.140(5) 0.046(2) 0.081(3) -0.005(2) -0.060(3) -0.009(3)
C41 0.065(2) 0.0432(19) 0.070(2) -0.0092(17) -0.028(2) 0.0059(17)
C42 0.070(3) 0.136(5) 0.065(3) 0.033(3) -0.026(2) -0.026(3)
C43 0.051(2) 0.094(3) 0.048(2) 0.005(2) -0.0157(17) -0.015(2)

loop_
_atom_type_symbol
_atom_type_description
_atom_type_scat_dispersion_real
_atom_type_scat_dispersion_imag
_atom_type_scat_source
C C 0.0181 0.0091 'International Tables Vol C Tables 4.2.6.8 and 6.1.1.4'
H H 0.0000 0.0000 'International Tables Vol C Tables 4.2.6.8 and 6.1.1.4'
Mg Mg 0.1719 0.1771 'International Tables Vol C Tables 4.2.6.8 and 6.1.1.4'
N N 0.0311 0.0180 'International Tables Vol C Tables 4.2.6.8 and 6.1.1.4'
O O 0.0492 0.0322 'International Tables Vol C Tables 4.2.6.8 and 6.1.1.4'
S S 0.3331 0.5567 'International Tables Vol C Tables 4.2.6.8 and 6.1.1.4'

loop_
_geom_angle_atom_site_label_1
_geom_angle_atom_site_label_2
_geom_angle_atom_site_label_3
_geom_angle
O2 Mg1 N2 105.88(8)
O2 Mg1 N1 109.93(8)
N2 Mg1 N1 94.40(8)
O2 Mg1 S1 105.18(6)
N2 Mg1 S1 128.99(7)
N1 Mg1 S1 111.48(6)
C19 N1 C7 119.08(18)
C19 N1 Mg1 119.74(15)
C7 N1 Mg1 121.17(14)
C22 N2 C24 119.21(19)
C22 N2 Mg1 119.65(15)
C24 N2 Mg1 121.09(14)
C43 O1 C40 103.7(4)
C40 O1A C43 103.1(5)
C39 O2 C39A 8.5(7)
C39 O2 C36 110.2(4)
C39A O2 C36 101.8(6)
C39 O2 C36A 117.0(7)
C39A O2 C36A 108.6(6)
C36 O2 C36A 7.0(9)
C39 O2 Mg1 122.7(4)
C39A O2 Mg1 130.9(5)
C36 O2 Mg1 126.6(4)
C36A O2 Mg1 120.0(6)
C1 S1 Mg1 106.63(9)
C2 C1 C6 116.8(3)
C2 C1 S1 120.3(2)
C6 C1 S1 122.5(2)
C1 C2 C3 121.0(3)
C4 C3 C2 121.7(3)
C3 C4 C5 118.5(3)
C4 C5 C6 119.7(3)
C5 C6 C1 122.0(3)
C12 C7 C8 120.5(2)
C12 C7 N1 121.0(2)
C8 C7 N1 118.5(2)
C9 C8 C7 118.7(2)
C9 C8 C13 120.2(2)
C7 C8 C13 121.1(2)
C10 C9 C8 121.1(2)
C11 C10 C9 119.9(2)
C10 C11 C12 121.2(2)
C11 C12 C7 118.5(2)
C11 C12 C16 118.1(2)
C7 C12 C16 123.3(2)
C14 C13 C8 111.8(2)
C14 C13 C15 110.5(2)
C8 C13 C15 112.9(2)
C12 C16 C17 109.7(2)
C12 C16 C18 112.5(2)
C17 C16 C18 110.1(2)
N1 C19 C21 124.15(19)
N1 C19 C20 120.5(2)
C21 C19 C20 115.33(19)
C22 C21 C19 130.1(2)
N2 C22 C21 123.8(2)
N2 C22 C23 119.9(2)
C21 C22 C23 116.23(19)
C25 C24 C29 120.7(2)
C25 C24 N2 118.4(2)
C29 C24 N2 120.7(2)
C26 C25 C24 118.5(2)
C26 C25 C30 120.2(2)
C24 C25 C30 121.3(2)
C27 C26 C25 121.0(3)
C28 C27 C26 120.1(2)
C27 C28 C29 121.3(2)
C28 C29 C24 118.3(2)
C28 C29 C33 119.2(2)
C24 C29 C33 122.5(2)
C31 C30 C25 110.9(2)
C31 C30 C32 109.2(3)
C25 C30 C32 113.1(3)
C29 C33 C35 111.0(2)
C29 C33 C34 112.2(2)
C35 C33 C34 109.4(2)
O2 C36 C37 104.1(6)
C36 C37 C38 102.2(8)
C37 C38 C39 99.5(7)
O2 C39 C38 103.4(6)
O2 C36A C37A 106.6(7)
C38A C37A C36A 102.9(10)
C37A C38A C39A 103.5(8)
O2 C39A C38A 105.6(7)
O1A C40 C41 106.9(4)
O1A C40 O1 33.0(4)
C41 C40 O1 104.5(4)
C42 C41 C40 103.4(3)
C43 C42 C41 105.5(3)
O1 C43 C42 104.7(4)
O1 C43 O1A 33.4(4)
C42 C43 O1A 108.6(4)

loop_
_geom_bond_atom_site_label_1
_geom_bond_atom_site_label_2
_geom_bond_distance
Mg1 O2 2.0060(18)
Mg1 N2 2.041(2)
Mg1 N1 2.0464(19)
Mg1 S1 2.3839(9)
N1 C19 1.331(3)
N1 C7 1.444(3)
N2 C22 1.337(3)
N2 C24 1.439(3)
O1 C43 1.390(6)
O1 C40 1.568(7)
O1A C40 1.420(7)
O1A C43 1.551(8)
O2 C39 1.456(7)
O2 C39A 1.459(8)
O2 C36 1.468(7)
O2 C36A 1.472(8)
S1 C1 1.798(3)
C1 C2 1.376(4)
C1 C6 1.391(5)
C2 C3 1.379(5)
C3 C4 1.368(5)
C4 C5 1.372(4)
C5 C6 1.390(4)
C7 C12 1.407(3)
C7 C8 1.410(3)
C8 C9 1.394(3)
C8 C13 1.524(3)
C9 C10 1.383(4)
C10 C11 1.377(4)
C11 C12 1.399(3)
C12 C16 1.514(4)
C13 C14 1.519(4)
C13 C15 1.530(4)
C16 C17 1.526(4)
C16 C18 1.539(4)
C19 C21 1.410(3)
C19 C20 1.516(3)
C21 C22 1.407(3)
C22 C23 1.510(3)
C24 C25 1.408(3)
C24 C29 1.412(3)
C25 C26 1.394(4)
C25 C30 1.524(4)
C26 C27 1.390(4)
C27 C28 1.370(4)
C28 C29 1.401(3)
C29 C33 1.520(4)
C30 C31 1.522(5)
C30 C32 1.527(4)
C33 C35 1.527(4)
C33 C34 1.538(4)
C36 C37 1.527(9)
C37 C38 1.540(8)
C38 C39 1.542(9)
C36A C37A 1.535(10)
C37A C38A 1.494(8)
C38A C39A 1.554(10)
C40 C41 1.504(5)
C41 C42 1.500(6)
C42 C43 1.444(5)
